data_2102536
loop_
_publ_author_name
'Prof. Clemente Dore Augusto'
'Prof. Marzotto Armando'

_publ_section_title
;
 30 Space-group corrections: two examples of false polymorphism and one
 of incorrect interpretation of the fine details of an IR spectrum
;
_journal_issue 3
_journal_name_full 'Acta Crystallographica Section B'
_journal_page_first 287
_journal_page_last 292
_journal_paper_doi 10.1107/S0108768104006391
_journal_volume 60
_journal_year 2004
_chemical_formula_moiety 'C18 H18 N6 Tc1 1+, O4 Tc1 1-'
_chemical_formula_sum 'C18 H18 N6 O4 Tc2'
_chemical_formula_weight 580.20
_chemical_name_systematic
;
tris(1,2-Di-imidobenzene)-technetium(vii) pertechnetate
;
_space_group_IT_number 52
_symmetry_cell_setting orthorhombic
_symmetry_space_group_name_Hall '-P 2a 2bc'
_symmetry_space_group_name_H-M 'P n n a'
_atom_sites_solution_hydrogens geom
_atom_sites_solution_primary direct
_atom_sites_solution_secondary difmap
_cell_angle_alpha 90.00
_cell_angle_beta 90.00
_cell_angle_gamma 90.00
_cell_formula_units_Z 4
_cell_length_a 13.869(4)
_cell_length_b 10.851(3)
_cell_length_c 12.799(5)
_cell_measurement_temperature 293(2)
_cell_volume 1926.2(11)
_computing_structure_refinement 'SHELXL-97 (Sheldrick, 1997)'
_computing_structure_solution 'SHELXS-97 (Sheldrick, 1990)'
_diffrn_ambient_temperature 293(2)
_diffrn_measured_fraction_theta_full 0.410
_diffrn_measured_fraction_theta_max 0.410
_diffrn_radiation_source 'fine-focus sealed tube'
_diffrn_radiation_type MoK\a
_diffrn_radiation_wavelength 0.71070
_diffrn_reflns_av_R_equivalents 0.0033
_diffrn_reflns_av_sigmaI/netI 0.0427
_diffrn_reflns_limit_h_max 14
_diffrn_reflns_limit_h_min -14
_diffrn_reflns_limit_k_max 12
_diffrn_reflns_limit_k_min -12
_diffrn_reflns_limit_l_max 13
_diffrn_reflns_limit_l_min -13
_diffrn_reflns_number 18522
_diffrn_reflns_theta_full 40.01
_diffrn_reflns_theta_max 40.01
_diffrn_reflns_theta_min 2.17
_exptl_absorpt_coefficient_mu 1.446
_exptl_crystal_density_diffrn 1.718
_exptl_crystal_density_method 'nt measured'
_exptl_crystal_F_000 944
_refine_diff_density_max 1.195
_refine_diff_density_min -3.516
_refine_ls_extinction_method nne
_refine_ls_goodness_of_fit_ref 3.250
_refine_ls_hydrogen_treatment mixed
_refine_ls_matrix_type full
_refine_ls_number_parameters 52
_refine_ls_number_reflns 2456
_refine_ls_number_restraints 0
_refine_ls_restrained_S_all 3.250
_refine_ls_R_factor_all 0.1215
_refine_ls_R_factor_gt 0.1215
_refine_ls_shift/su_max 0.551
_refine_ls_shift/su_mean 0.011
_refine_ls_structure_factor_coef Fsqd
_refine_ls_weighting_details 'calc w=1/[\s^2^(Fo^2^)+(0.2000P)^2^+0.0000P] where P=(Fo^2^+2Fc^2^)/3'
_refine_ls_weighting_scheme calc
_refine_ls_wR_factor_gt 0.6052
_refine_ls_wR_factor_ref 0.6059
_reflns_number_gt 2454
_reflns_number_total 2456
_reflns_threshold_expression >2sigma(I)
_cod_data_source_file bs0022.cif
_cod_data_source_block 29
_cod_depositor_comments
;
The following automatic conversions were performed:
'_symmetry_cell_setting' value 'Orthorhombic' changed to 'orthorhombic'
according to '/home/saulius/struct/CIF-dictionaries/cif_core.dic'
dictionary named 'cif_core.dic' version 2.4.1 from 2010-06-29.

Automatic conversion script
Id: cif_fix_enum 1527 2010-12-29 10:47:43Z saulius 

The following automatic conversions were performed:

'_symmetry_cell_setting' value 'Orthorhombic' changed to
'orthorhombic' according to
/home/saulius/struct/CIF-dictionaries/cif_core.dic dictionary named
'cif_core.dic' version 2.4.1 from 2010-06-29.

Automatic conversion script
Id: cif_fix_values 1715 2011-07-08 13:25:40Z adriana 
;
_cod_database_code 2102536

loop_
_symmetry_equiv_pos_as_xyz
x,y,z
1/2-x,-y,z
x,1/2-y,1/2-z
1/2-x,1/2+y,1/2-z
-x,-y,-z
1/2+x,y,-z
-x,1/2+y,1/2+z
1/2+x,1/2-y,1/2+z

loop_
_atom_site_label
_atom_site_fract_x
_atom_site_fract_y
_atom_site_fract_z
_atom_site_U_iso_or_equiv
_atom_site_thermal_displace_type
_atom_site_occupancy
_atom_site_type_symbol
Tc1 0.5069 0.75 0.25 0.02 Uiso 1 Tc
N1 0.45455 0.717 0.10655 0.02 Uiso 1 N
N2 0.4453 0.583 0.26345 0.02 Uiso 1 N
N5 0.62105 0.82545 0.17815 0.02 Uiso 1 N
C1 0.4178 0.6039 0.08625 0.02 Uiso 1 C
C2 0.3876 0.5574 -0.01130 0.02 Uiso 1 C
C3 0.35385 0.4435 -0.02180 0.02 Uiso 1 C
C4 0.344 0.3623 0.0721 0.02 Uiso 1 C
C5 0.3737 0.4057 0.16965 0.02 Uiso 1 C
C6 0.4116 0.53015 0.1766 0.02 Uiso 1 C
C13 0.7108 0.79425 0.207 0.02 Uiso 1 C
C14 0.7985 0.83635 0.16865 0.02 Uiso 1 C
C15 0.8846 0.7941 0.20855 0.02 Uiso 1 C
Tc2 0 0 0 0.02 Uiso 1 Tc

loop_
_atom_type_symbol
_atom_type_description
_atom_type_scat_dispersion_real
_atom_type_scat_dispersion_imag
_atom_type_scat_source
C C 0.0033 0.0016 'International Tables Vol C Tables 4.2.6.8 and 6.1.1.4'
N N 0.0061 0.0033 'International Tables Vol C Tables 4.2.6.8 and 6.1.1.4'
Tc Tc -1.4390 0.7593 'International Tables Vol C Tables 4.2.6.8 and 6.1.1.4'

loop_
_geom_angle_atom_site_label_1
_geom_angle_atom_site_label_2
_geom_angle_atom_site_label_3
_geom_angle_site_symmetry_1
_geom_angle_site_symmetry_3
_geom_angle
_geom_angle_publ_flag
N1 Tc1 N2 . . 76.34 y
N1 Tc1 N5 . . 86.5 y
N1 Tc1 N1 . 3_565 137.57 y
N1 Tc1 N2 . 3_565 85.91 y
N1 Tc1 N5 . 3_565 129.22 y
N2 Tc1 N5 . . 137.95 y
N1 Tc1 N2 3_565 . 85.91 y
N2 Tc1 N2 . 3_565 129.71 y
N2 Tc1 N5 . 3_565 85.89 y
N1 Tc1 N5 3_565 . 129.22 y
N2 Tc1 N5 3_565 . 85.89 y
N5 Tc1 N5 . 3_565 75.75 y
N1 Tc1 N2 3_565 3_565 76.34 y
N1 Tc1 N5 3_565 3_565 86.5 y
N2 Tc1 N5 3_565 3_565 137.95 y
Tc1 N1 C1 . . 118.26 y
Tc1 N2 C6 . . 117.68 y
Tc1 N5 C13 . . 120.21 y
N1 C1 C2 . . 127.3 y
N1 C1 C6 . . 112.35 y
C2 C1 C6 . . 120.35 n
C1 C2 C3 . . 121.81 n
C2 C3 C4 . . 119.92 n
C3 C4 C5 . . 119.51 n
C4 C5 C6 . . 118.37 n
N2 C6 C1 . . 114.71 y
N2 C6 C5 . . 125.25 y
C1 C6 C5 . . 120.01 n
N5 C13 C14 . . 129.21 y
N5 C13 C13 . 3_565 111.92 y
C13 C13 C14 3_565 . 118.85 n
C13 C14 C15 . . 121.25 n
C14 C15 C15 . 3_565 119.89 n

loop_
_geom_bond_atom_site_label_1
_geom_bond_atom_site_label_2
_geom_bond_site_symmetry_2
_geom_bond_distance
_geom_bond_publ_flag
Tc1 N1 . 2.0066 y
Tc1 N2 . 2.0108 y
Tc1 N5 . 2.0056 y
N1 C1 . 1.354 y
N2 C6 . 1.3353 y
N5 C13 . 1.3418 y
C1 C2 . 1.4103 n
C1 C6 . 1.4089 n
C2 C3 . 1.3284 n
C3 C4 . 1.4965 n
C4 C5 . 1.3965 n
C5 C6 . 1.4518 n
C13 C14 . 1.3889 n
C13 C13 3_565 1.4607 n
C14 C15 . 1.3773 n
C15 C15 3_565 1.4289 n

loop_
_geom_contact_atom_site_label_1
_geom_contact_atom_site_label_2
_geom_contact_distance
_geom_contact_site_symmetry_2
_geom_contact_publ_flag
Tc1 Tc2 4.1960(16) 2_565 n
Tc1 Tc2 4.1960(16) 4_555 n
Tc1 Tc2 4.1960(16) 6_565 n
Tc1 Tc2 4.1960(16) 8_555 n
Tc2 Tc1 4.1960(16) 6_445 n
Tc2 N1 3.4186 6_445 n
Tc2 N5 3.4066 6_445 n
Tc2 Tc1 4.1960(16) 8_454 n
Tc2 N2 3.2485 8_454 n
Tc2 Tc1 4.1960(16) 4_545 n
Tc2 N2 3.2485 4_545 n
Tc2 C14 3.9525 1_445 n
Tc2 C15 3.8312 1_445 n
Tc2 Tc1 4.1960(16) 2_565 n
Tc2 N1 3.4186 2_565 n
Tc2 N5 3.4066 2_565 n
Tc2 C15 3.8312 5_665 n
Tc2 C14 3.9525 5_665 n
N1 Tc2 3.4186 2_565 n
N1 Tc2 3.4186 6_565 n
N1 C3 3.3572 5_665 n
N2 Tc2 3.2485 4_555 n
N2 Tc2 3.2485 8_555 n
N5 Tc2 3.4066 6_565 n
N5 Tc2 3.4066 2_565 n
C1 C2 3.3567 5_665 n
C1 C3 3.3128 5_665 n
C2 C3 3.3514 2_565 n
C2 C2 3.3698 5_665 n
C2 C4 3.4951 2_565 n
C2 C1 3.3567 5_665 n
C3 C2 3.3514 2_565 n
C3 C1 3.3128 5_665 n
C3 C3 3.1307 2_565 n
C3 N1 3.3572 5_665 n
C4 C2 3.4951 2_565 n
C14 Tc2 3.9525 5_665 n
C14 Tc2 3.9525 1_665 n
C15 Tc2 3.8312 5_665 n
C15 Tc2 3.8312 1_665 n

loop_
_geom_torsion_atom_site_label_1
_geom_torsion_atom_site_label_2
_geom_torsion_atom_site_label_3
_geom_torsion_atom_site_label_4
_geom_torsion_site_symmetry_1
_geom_torsion_site_symmetry_3
_geom_torsion_site_symmetry_4
_geom_torsion
_geom_torsion_publ_flag
N2 Tc1 N1 C1 . . . -7.54 n
N5 Tc1 N1 C1 . . . 133.76 n
N1 Tc1 N1 C1 3_565 . . -75.54 n
N2 Tc1 N1 C1 3_565 . . -140.12 n
N5 Tc1 N1 C1 3_565 . . 65.38 n
N1 Tc1 N2 C6 . . . 6.31 n
N5 Tc1 N2 C6 . . . -62.38 n
N1 Tc1 N2 C6 3_565 . . 147.48 n
N2 Tc1 N2 C6 3_565 . . 79.02 n
N5 Tc1 N2 C6 3_565 . . -125.75 n
N1 Tc1 N5 C13 . . . -131.64 n
N2 Tc1 N5 C13 . . . -66.55 n
N1 Tc1 N5 C13 3_565 . . 73.58 n
N2 Tc1 N5 C13 3_565 . . 142.21 n
N5 Tc1 N5 C13 3_565 . . 0.36 n
Tc1 N1 C1 C2 . . . -172.36 n
Tc1 N1 C1 C6 . . . 7.5 n
Tc1 N2 C6 C1 . . . -4.33 n
Tc1 N2 C6 C5 . . . 173.64 n
Tc1 N5 C13 C13 . . 3_565 -0.93 n
Tc1 N5 C13 C14 . . . -179.14 n
C6 C1 C2 C3 . . . -0.88 n
N1 C1 C6 N2 . . . -1.97 n
N1 C1 C6 C5 . . . 179.94 n
N1 C1 C2 C3 . . . 178.98 n
C2 C1 C6 N2 . . . 177.91 n
C2 C1 C6 C5 . . . -0.18 n
C1 C2 C3 C4 . . . 2.07 n
C2 C3 C4 C5 . . . -2.27 n
C3 C4 C5 C6 . . . 1.22 n
C4 C5 C6 N2 . . . -177.94 n
C4 C5 C6 C1 . . . -0.07 n
N5 C13 C14 C15 . . . 179.61 n
C13 C13 C14 C15 3_565 . . 1.5 n
N5 C13 C13 N5 . 3_565 3_565 1.14 n
N5 C13 C13 C14 . 3_565 3_565 179.55 n
C14 C13 C13 N5 . 3_565 3_565 179.55 n
C14 C13 C13 C14 . 3_565 3_565 -2.03 n
C13 C14 C15 C15 . . 3_565 -0.43 n
C14 C15 C15 C14 . 3_565 3_565 -0.15 n
